data_1004103
loop_
_publ_author_name
'Mercurio, D'
'Champarnaud-Mesjard, J C'
'Frit, B'
'Conflant, P'
'Boivin, J C'
'Vogt, T'

_publ_section_title
;
Thermal evolution of the crystal structure of the rhombohedral
Bi~0.75~Sr~0.25~O~1.375~ phase: a single crystal neutron diffraction
study
;
_journal_coden_ASTM JSSCBI
_journal_name_full 'Journal of Solid State Chemistry'
_journal_page_first 1
_journal_page_last 8
_journal_paper_doi 10.1006/jssc.1994.1255
_journal_volume 112
_journal_year 1994
_chemical_formula_structural 'Bi0.75 Sr0.25 O1.37'
_chemical_formula_sum 'Bi0.75 O1.37 Sr0.25'
_chemical_name_systematic
;
Bismuth strontium oxide (0.75/0.25/1.4) - $-beta~1~
;
_space_group_IT_number 166
_symmetry_cell_setting trigonal
_symmetry_space_group_name_Hall '-R 3 2"'
_symmetry_space_group_name_H-M 'R -3 m :H'
_cell_angle_alpha 90
_cell_angle_beta 90
_cell_angle_gamma 120
_cell_formula_units_Z 9
_cell_length_a 4.011
_cell_length_b 4.011
_cell_length_c 29.00999
_cell_volume 404.2
_refine_ls_R_factor_all 0.043
_cod_original_sg_symbol_H-M 'R -3 m H'
_cod_original_formula_sum 'Bi.75 O1.37 Sr.25'
_cod_database_code 1004103

loop_
_symmetry_equiv_pos_as_xyz
x,y,z
-y,x-y,z
y-x,-x,z
-y,-x,z
x,x-y,z
y-x,y,z
-x,-y,-z
y,y-x,-z
x-y,x,-z
y,x,-z
-x,y-x,-z
x-y,-y,-z
1/3+x,2/3+y,2/3+z
2/3+x,1/3+y,1/3+z
1/3-y,2/3+x-y,2/3+z
2/3-y,1/3+x-y,1/3+z
1/3-x+y,2/3-x,2/3+z
2/3-x+y,1/3-x,1/3+z
1/3-y,2/3-x,2/3+z
2/3-y,1/3-x,1/3+z
1/3+x,2/3+x-y,2/3+z
2/3+x,1/3+x-y,1/3+z
1/3-x+y,2/3+y,2/3+z
2/3-x+y,1/3+y,1/3+z
1/3-x,2/3-y,2/3-z
2/3-x,1/3-y,1/3-z
1/3+y,2/3-x+y,2/3-z
2/3+y,1/3-x+y,1/3-z
1/3+x-y,2/3+x,2/3-z
2/3+x-y,1/3+x,1/3-z
1/3+y,2/3+x,2/3-z
2/3+y,1/3+x,1/3-z
1/3-x,2/3-x+y,2/3-z
2/3-x,1/3-x+y,1/3-z
1/3+x-y,2/3-y,2/3-z
2/3+x-y,1/3-y,1/3-z

loop_
_atom_site_aniso_label
_atom_site_aniso_U_11
_atom_site_aniso_U_12
_atom_site_aniso_U_13
_atom_site_aniso_U_22
_atom_site_aniso_U_23
_atom_site_aniso_U_33
Sr1 0.0384(17) 0.0192(9) 0. 0.0384(17) 0. 0.0710(36)
Bi1 0.0384(17) 0.0192(9) 0. 0.0384(17) 0. 0.0710(36)
Bi2 0.0527(13) 0.0263(7) 0. 0.0527(13) 0. 0.0390(16)
O1 0.0829(25) 0.0414(12) 0. 0.0829(25) 0. 0.0515(34)
O2 0.086(15) 0.0430(75) 0. 0.086(15) 0. 0.0218(147)

loop_
_atom_site_label
_atom_site_type_symbol
_atom_site_symmetry_multiplicity
_atom_site_Wyckoff_symbol
_atom_site_fract_x
_atom_site_fract_y
_atom_site_fract_z
_atom_site_occupancy
_atom_site_attached_hydrogens
_atom_site_calc_flag
Sr1 Sr2+ 3 a 0. 0. 0. 0.75 0 d
Bi1 Bi3+ 3 a 0. 0. 0. 0.25 0 d
Bi2 Bi3+ 6 c 0. 0. 0.2250(1) 1. 0 d
O1 O2- 6 c 0. 0. 0.2950(2) 1. 0 d
O2 O2- 6 c 0. 0. 0.0968(14) 0.1167 0 d
O3 O2- 18 h 0.0682(69) 0.1364(69) 0.1131(11) 0.1556 0 d
O4 O2- 6 c 0. 0. 0.4437(12) 0.35 0 d
O5 O2- 18 h 0.2260(99) 0.4520(99) 0.1177(11) 0.0389 0 d

loop_
_atom_type_symbol
_atom_type_oxidation_number
Sr2+ 2.000
Bi3+ 3.000
O2- -2.000
